data_7151746
loop_
_publ_author_name
'Qi, Hengzhen'
'Li, Xinyao'
'Xu, Jiaxi'

_publ_section_title
;
 Stereoselective control in the Staudinger reactions involving
 monosubstituted ketenes with electron acceptor substituents:
 experimental investigation and theoretical rationalization.
;
_journal_issue 8
_journal_name_full 'Organic &amp; biomolecular chemistry'
_journal_page_first 2702
_journal_page_last 2714
_journal_paper_doi 10.1039/c0ob00783h
_journal_volume 9
_journal_year 2011
_chemical_formula_moiety 'C24 H17 N2 O3'
_chemical_formula_sum 'C24 H17 N2 O3'
_chemical_formula_weight 381.40
_chemical_melting_point ?
_chemical_name_systematic
;
?
;
_space_group_IT_number 33
_symmetry_cell_setting orthorhombic
_symmetry_space_group_name_Hall 'P 2c -2n'
_symmetry_space_group_name_H-M 'P n a 21'
_atom_sites_solution_hydrogens geom
_atom_sites_solution_primary direct
_atom_sites_solution_secondary difmap
_audit_creation_method SHELXL-97
_cell_angle_alpha 90.00
_cell_angle_beta 90.00
_cell_angle_gamma 90.00
_cell_formula_units_Z 8
_cell_length_a 16.927(3)
_cell_length_b 12.667(3)
_cell_length_c 18.063(4)
_cell_measurement_reflns_used 8775
_cell_measurement_temperature 293(2)
_cell_measurement_theta_max 27.42
_cell_measurement_theta_min 3.02
_cell_volume 3873.0(14)
_computing_cell_refinement Process-auto
_computing_data_collection Process-auto
_computing_data_reduction Process-auto
_computing_structure_refinement 'SHELXL-97 (Sheldrick, 1997)'
_computing_structure_solution 'SHELXS-97 (Sheldrick, 1990)'
_diffrn_ambient_temperature 293(2)
_diffrn_detector_area_resol_mean 10.0
_diffrn_measured_fraction_theta_full 0.996
_diffrn_measured_fraction_theta_max 0.996
_diffrn_measurement_device_type 'Rigaku RAXIS-RAPID'
_diffrn_measurement_method omega-scan
_diffrn_radiation_monochromator graphite
_diffrn_radiation_source 'fine-focus sealed tube'
_diffrn_radiation_type MoK\a
_diffrn_radiation_wavelength 0.71073
_diffrn_reflns_av_R_equivalents 0.0807
_diffrn_reflns_av_sigmaI/netI 0.0791
_diffrn_reflns_limit_h_max 21
_diffrn_reflns_limit_h_min -20
_diffrn_reflns_limit_k_max 16
_diffrn_reflns_limit_k_min -16
_diffrn_reflns_limit_l_max 23
_diffrn_reflns_limit_l_min -23
_diffrn_reflns_number 36601
_diffrn_reflns_theta_full 27.42
_diffrn_reflns_theta_max 27.42
_diffrn_reflns_theta_min 3.02
_diffrn_standards_decay_% 0
_diffrn_standards_interval_count 0
_diffrn_standards_interval_time 0
_diffrn_standards_number 0
_exptl_absorpt_coefficient_mu 0.087
_exptl_absorpt_correction_T_max 1.0000
_exptl_absorpt_correction_T_min 0.9241
_exptl_absorpt_correction_type empirical
_exptl_absorpt_process_details Process-auto
_exptl_crystal_colour colourless
_exptl_crystal_density_diffrn 1.308
_exptl_crystal_density_meas ?
_exptl_crystal_density_method 'not measured'
_exptl_crystal_description block
_exptl_crystal_F_000 1592
_exptl_crystal_size_max 0.29
_exptl_crystal_size_mid 0.27
_exptl_crystal_size_min 0.23
_refine_diff_density_max 0.229
_refine_diff_density_min -0.220
_refine_diff_density_rms 0.041
_refine_ls_abs_structure_details 'Flack H D (1983), Acta Cryst. A39, 876-881'
_refine_ls_extinction_method none
_refine_ls_goodness_of_fit_ref 0.977
_refine_ls_hydrogen_treatment mixed
_refine_ls_matrix_type full
_refine_ls_number_parameters 662
_refine_ls_number_reflns 8775
_refine_ls_number_restraints 16
_refine_ls_restrained_S_all 0.978
_refine_ls_R_factor_all 0.1151
_refine_ls_R_factor_gt 0.0570
_refine_ls_shift/su_max 0.004
_refine_ls_shift/su_mean 0.000
_refine_ls_structure_factor_coef Fsqd
_refine_ls_weighting_details 'calc w=1/[\s^2^(Fo^2^)+(0.0596P)^2^+0.0000P] where P=(Fo^2^+2Fc^2^)/3'
_refine_ls_weighting_scheme calc
_refine_ls_wR_factor_gt 0.1081
_refine_ls_wR_factor_ref 0.1233
_reflns_number_gt 5270
_reflns_number_total 8775
_reflns_threshold_expression >2sigma(I)
_cod_data_source_file c0ob00783h.txt
_cod_data_source_block compound5bb
_cod_depositor_comments
;
The following automatic conversions were performed:
'_symmetry_cell_setting' value 'Orthorhombic' changed to 'orthorhombic'
according to '/home/saulius/struct/CIF-dictionaries/cif_core.dic'
dictionary named 'cif_core.dic' version 2.4.1 from 2010-06-29.

Automatic conversion script
Id: cif_fix_enum 1555 2011-01-17 13:19:09Z saulius 

The following automatic conversions were performed:

'_chemical_melting_point' value 'not measured' was changed to '?' -
the value is undefined or not given.

Automatic conversion script
Id: cif_fix_values 1569 2011-02-09 13:29:24Z adriana 

The following automatic conversions were performed:

'_exptl_crystal_density_meas' value 'none' was changed to '?' - the
value is perceived as not measured.

Automatic conversion script
Id: cif_fix_values 3008 2015-01-20 13:52:24Z robertas 
;
_cod_original_cell_volume 3873.0(13)
_cod_original_sg_symbol_H-M 'Pna2(1) '
_cod_database_code 7151746

loop_
_symmetry_equiv_pos_as_xyz
'x, y, z'
'-x, -y, z+1/2'
'x+1/2, -y+1/2, z'
'-x+1/2, y+1/2, z+1/2'

loop_
_atom_site_label
_atom_site_type_symbol
_atom_site_fract_x
_atom_site_fract_y
_atom_site_fract_z
_atom_site_U_iso_or_equiv
_atom_site_adp_type
_atom_site_occupancy
_atom_site_symmetry_multiplicity
_atom_site_calc_flag
_atom_site_refinement_flags
_atom_site_disorder_assembly
_atom_site_disorder_group
O1 O 0.39413(12) 0.43141(19) 0.00721(11) 0.0522(6) Uani 1 1 d . . .
O2 O 0.59500(12) 0.51125(17) 0.21421(11) 0.0475(5) Uani 1 1 d . . .
O3 O 0.50388(17) 0.7399(2) 0.22471(15) 0.0619(8) Uani 1 1 d . . .
O4 O 0.13048(12) 0.4385(2) 0.41939(12) 0.0533(6) Uani 1 1 d . . .
O5 O 0.32218(15) 0.52184(19) 0.20775(13) 0.0658(7) Uani 1 1 d . . .
O6 O 0.25156(18) 0.76020(19) 0.21192(15) 0.0657(8) Uani 1 1 d . . .
N1 N 0.22603(14) 0.5106(2) 0.30010(12) 0.0381(6) Uani 1 1 d . . .
N2 N 0.30117(19) 0.8432(2) 0.31116(16) 0.0537(8) Uani 1 1 d . . .
N3 N 0.49153(13) 0.5030(2) 0.12774(13) 0.0340(6) Uani 1 1 d . . .
N4 N 0.55383(17) 0.8393(2) 0.13108(16) 0.0467(7) Uani 1 1 d . . .
C1 C 0.45851(16) 0.4018(2) 0.12674(15) 0.0343(7) Uani 1 1 d . . .
C2 C 0.41205(18) 0.3674(3) 0.06796(18) 0.0431(8) Uani 1 1 d . . .
C3 C 0.3765(2) 0.2695(3) 0.0712(2) 0.0513(9) Uani 1 1 d . . .
H3 H 0.339(3) 0.260(3) 0.032(3) 0.098(17) Uiso 1 1 d . . .
C4 C 0.3888(2) 0.2031(3) 0.1297(2) 0.0594(10) Uani 1 1 d . . .
H4 H 0.3654(17) 0.139(2) 0.1296(16) 0.040(8) Uiso 1 1 d . . .
C5 C 0.4371(3) 0.2348(3) 0.1869(2) 0.0590(11) Uani 1 1 d . . .
H5 H 0.443(2) 0.196(3) 0.233(2) 0.087(13) Uiso 1 1 d . . .
C6 C 0.4718(2) 0.3329(3) 0.18546(18) 0.0448(8) Uani 1 1 d . . .
H6 H 0.5076(18) 0.351(2) 0.2217(16) 0.035(8) Uiso 1 1 d . . .
C7 C 0.45704(18) 0.4760(3) -0.03261(16) 0.0417(8) Uani 1 1 d . . .
C8 C 0.50128(17) 0.5592(2) -0.00267(15) 0.0343(7) Uani 1 1 d . . .
C9 C 0.5578(2) 0.6046(3) -0.04794(17) 0.0379(8) Uani 1 1 d . . .
H9 H 0.5907(17) 0.651(2) -0.0279(15) 0.029(8) Uiso 1 1 d . . .
C10 C 0.5703(2) 0.5702(3) -0.11969(17) 0.0458(8) Uani 1 1 d . . .
H10 H 0.609(2) 0.604(3) -0.1465(18) 0.056(10) Uiso 1 1 d . . .
C11 C 0.5266(2) 0.4886(3) -0.14813(19) 0.0509(9) Uani 1 1 d . . .
H11 H 0.5370(16) 0.470(2) -0.2008(16) 0.047(9) Uiso 1 1 d . . .
C12 C 0.4693(2) 0.4405(3) -0.10454(18) 0.0493(9) Uani 1 1 d . . .
H12 H 0.436(2) 0.377(3) -0.1167(19) 0.064(11) Uiso 1 1 d . . .
C13 C 0.59055(18) 0.8483(2) 0.05924(17) 0.0402(7) Uani 1 1 d . . .
C14 C 0.6702(2) 0.8263(3) 0.0512(2) 0.0492(9) Uani 1 1 d . . .
H14 H 0.697(2) 0.806(3) 0.092(2) 0.066(11) Uiso 1 1 d . . .
C15 C 0.7027(3) 0.8284(3) -0.0190(2) 0.0620(11) Uani 1 1 d . . .
H15 H 0.754(3) 0.838(4) -0.022(3) 0.13(2) Uiso 1 1 d . . .
C16 C 0.6574(3) 0.8544(3) -0.0795(2) 0.0633(11) Uani 1 1 d . . .
H16 H 0.6773(18) 0.850(2) -0.1319(19) 0.048(9) Uiso 1 1 d . . .
C17 C 0.5798(3) 0.8824(3) -0.0702(2) 0.0587(10) Uani 1 1 d . . .
H17 H 0.537(2) 0.906(3) -0.115(2) 0.086(13) Uiso 1 1 d . . .
C18 C 0.5459(2) 0.8781(3) -0.0009(2) 0.0478(9) Uani 1 1 d . . .
H18 H 0.4942(19) 0.900(3) 0.0108(18) 0.047(9) Uiso 1 1 d . . .
C19 C 0.5347(3) 0.9394(3) 0.1705(2) 0.0830(15) Uani 1 1 d . . .
C20 C 0.5362(2) 0.7464(2) 0.1631(2) 0.0424(9) Uani 1 1 d . . .
C21 C 0.55352(19) 0.6462(2) 0.11895(16) 0.0332(7) Uani 1 1 d . . .
H21 H 0.605(2) 0.645(3) 0.0861(19) 0.068(11) Uiso 1 1 d . . .
C22 C 0.55392(19) 0.5460(3) 0.16543(16) 0.0356(7) Uani 1 1 d . . .
C23 C 0.48270(16) 0.5943(2) 0.07536(16) 0.0341(7) Uani 1 1 d . . .
C24 C 0.40478(17) 0.6528(3) 0.08001(17) 0.0451(8) Uani 1 1 d . . .
H24A H 0.3952 0.6736 0.1303 0.080 Uiso 1 1 calc R . .
H24B H 0.3629 0.6075 0.0635 0.080 Uiso 1 1 calc R . .
H24C H 0.4069 0.7145 0.0491 0.080 Uiso 1 1 calc R . .
C25 C 0.19714(17) 0.4069(3) 0.30289(16) 0.0406(7) Uani 1 1 d . . .
C26 C 0.15184(18) 0.3713(3) 0.36206(17) 0.0426(8) Uani 1 1 d . . .
C27 C 0.1232(2) 0.2689(3) 0.3648(2) 0.0541(10) Uani 1 1 d . . .
H27 H 0.092(2) 0.246(3) 0.412(2) 0.055(10) Uiso 1 1 d . . .
C28 C 0.1423(2) 0.1990(3) 0.3073(2) 0.0618(10) Uani 1 1 d . . .
H28 H 0.1248(19) 0.121(3) 0.313(2) 0.070(11) Uiso 1 1 d . . .
C29 C 0.1885(3) 0.2327(3) 0.2499(2) 0.0614(11) Uani 1 1 d . . .
H29 H 0.2052(18) 0.182(3) 0.210(2) 0.055(9) Uiso 1 1 d . . .
C30 C 0.2164(2) 0.3351(3) 0.2460(2) 0.0527(9) Uani 1 1 d . . .
H30 H 0.2476(18) 0.361(2) 0.2032(19) 0.048(9) Uiso 1 1 d . . .
C31 C 0.19271(17) 0.4800(3) 0.46166(16) 0.0410(7) Uani 1 1 d . . .
C32 C 0.23866(17) 0.5602(2) 0.43320(15) 0.0341(7) Uani 1 1 d . . .
C33 C 0.2968(2) 0.6031(3) 0.47804(17) 0.0401(8) Uani 1 1 d . . .
H33 H 0.331(2) 0.665(3) 0.4580(19) 0.060(10) Uiso 1 1 d . . .
C34 C 0.3087(2) 0.5648(3) 0.54954(16) 0.0454(9) Uani 1 1 d . . .
H34 H 0.3528(18) 0.595(2) 0.5795(18) 0.049(9) Uiso 1 1 d . . .
C35 C 0.2624(2) 0.4841(3) 0.57546(19) 0.0505(9) Uani 1 1 d . . .
H35 H 0.2739(17) 0.454(2) 0.6230(17) 0.047(9) Uiso 1 1 d . . .
C36 C 0.2046(2) 0.4420(3) 0.53183(19) 0.0518(9) Uani 1 1 d . . .
H36 H 0.174(2) 0.393(3) 0.5495(19) 0.061(11) Uiso 1 1 d . . .
C37 C 0.33642(18) 0.8437(2) 0.38317(16) 0.0367(7) Uani 1 1 d . . .
C38 C 0.4147(2) 0.8166(3) 0.39169(17) 0.0447(8) Uani 1 1 d . . .
H38 H 0.4472(18) 0.799(3) 0.3459(18) 0.049(9) Uiso 1 1 d . . .
C39 C 0.4476(2) 0.8169(3) 0.4613(2) 0.0545(9) Uani 1 1 d . . .
H39 H 0.5055(19) 0.797(2) 0.4674(15) 0.044(8) Uiso 1 1 d . . .
C40 C 0.4047(3) 0.8460(3) 0.52120(19) 0.0558(10) Uani 1 1 d . . .
H40 H 0.436(2) 0.849(3) 0.5661(19) 0.063(10) Uiso 1 1 d . . .
C41 C 0.3270(3) 0.8761(3) 0.5127(2) 0.0581(12) Uani 1 1 d . . .
H41 H 0.2995(19) 0.897(3) 0.5419(17) 0.042(11) Uiso 1 1 d . . .
C42 C 0.2927(2) 0.8756(3) 0.4433(2) 0.0462(8) Uani 1 1 d . . .
H42 H 0.2399(17) 0.895(2) 0.4396(15) 0.033(8) Uiso 1 1 d . . .
C43 C 0.2985(5) 0.9459(9) 0.2697(5) 0.060(2) Uani 0.60 1 d PU . .
C43' C 0.2633(8) 0.9500(14) 0.2858(9) 0.060(2) Uani 0.40 1 d PU . .
C44 C 0.2796(2) 0.7551(3) 0.2732(2) 0.0435(9) Uani 1 1 d . . .
C45 C 0.29236(19) 0.6501(3) 0.31081(18) 0.0366(8) Uani 1 1 d . . .
H45 H 0.3438(16) 0.645(2) 0.3361(13) 0.022(7) Uiso 1 1 d . . .
C46 C 0.28673(19) 0.5538(3) 0.25991(18) 0.0419(8) Uani 1 1 d . . .
C47 C 0.22181(16) 0.5996(2) 0.35529(15) 0.0345(7) Uani 1 1 d . . .
C48 C 0.14491(18) 0.6619(3) 0.35030(18) 0.0508(9) Uani 1 1 d . . .
H48A H 0.1370 0.6850 0.3002 0.080 Uiso 1 1 calc R . .
H48B H 0.1477 0.7222 0.3824 0.080 Uiso 1 1 calc R . .
H48C H 0.1016 0.6177 0.3651 0.080 Uiso 1 1 calc R . .

loop_
_atom_site_aniso_label
_atom_site_aniso_U_11
_atom_site_aniso_U_22
_atom_site_aniso_U_33
_atom_site_aniso_U_23
_atom_site_aniso_U_13
_atom_site_aniso_U_12
O1 0.0461(13) 0.0619(16) 0.0487(13) 0.0119(12) -0.0114(11) -0.0166(11)
O2 0.0481(12) 0.0528(14) 0.0416(12) 0.0164(10) -0.0106(11) -0.0060(10)
O3 0.0897(19) 0.0558(18) 0.0401(16) -0.0064(11) 0.0182(15) -0.0070(13)
O4 0.0419(12) 0.0647(16) 0.0532(14) -0.0178(12) 0.0138(10) -0.0160(11)
O5 0.0872(18) 0.0558(15) 0.0544(14) -0.0105(12) 0.0337(14) -0.0085(13)
O6 0.104(2) 0.0526(17) 0.0405(16) -0.0027(12) -0.0295(17) -0.0042(14)
N1 0.0460(15) 0.0333(15) 0.0351(13) -0.0110(11) 0.0042(11) -0.0028(12)
N2 0.077(2) 0.0384(19) 0.0453(17) 0.0036(14) -0.0258(16) -0.0029(14)
N3 0.0377(13) 0.0326(13) 0.0317(12) 0.0042(11) -0.0019(11) -0.0026(11)
N4 0.0645(18) 0.0304(16) 0.0451(15) -0.0015(13) -0.0009(14) -0.0003(13)
C1 0.0339(15) 0.0308(17) 0.0383(16) 0.0054(14) 0.0078(14) 0.0005(13)
C2 0.0401(17) 0.047(2) 0.0425(18) 0.0010(16) 0.0034(15) -0.0034(15)
C3 0.045(2) 0.050(2) 0.058(2) -0.007(2) 0.0016(19) -0.0185(18)
C4 0.065(2) 0.041(2) 0.073(3) 0.002(2) 0.006(2) -0.0222(19)
C5 0.078(3) 0.038(2) 0.060(3) 0.0105(19) 0.008(2) -0.008(2)
C6 0.051(2) 0.043(2) 0.0398(19) 0.0023(16) -0.0004(17) -0.0051(17)
C7 0.0415(17) 0.0427(19) 0.0408(18) 0.0093(15) -0.0075(14) -0.0043(14)
C8 0.0364(17) 0.0337(18) 0.0327(15) 0.0081(13) -0.0065(13) 0.0045(14)
C9 0.0445(19) 0.0373(19) 0.0317(17) 0.0072(15) 0.0004(15) 0.0013(16)
C10 0.052(2) 0.049(2) 0.0367(18) 0.0110(17) 0.0044(16) 0.0036(18)
C11 0.057(2) 0.061(2) 0.0343(17) 0.0009(17) -0.0077(17) 0.0139(19)
C12 0.063(2) 0.044(2) 0.0405(18) -0.0013(16) -0.0159(17) -0.0003(18)
C13 0.051(2) 0.0283(17) 0.0415(18) 0.0059(14) -0.0039(15) -0.0059(14)
C14 0.050(2) 0.047(2) 0.050(2) 0.0111(16) -0.0149(18) -0.0074(17)
C15 0.052(2) 0.068(3) 0.067(3) 0.013(2) 0.005(2) -0.020(2)
C16 0.079(3) 0.060(3) 0.051(2) 0.0160(19) 0.005(2) -0.022(2)
C17 0.074(3) 0.048(2) 0.053(2) 0.0171(18) -0.013(2) -0.010(2)
C18 0.047(2) 0.035(2) 0.062(2) 0.0101(17) -0.0090(18) -0.0006(16)
C19 0.141(4) 0.035(2) 0.072(3) -0.015(2) 0.012(3) 0.008(2)
C20 0.045(2) 0.046(3) 0.037(2) -0.0037(14) 0.0008(17) -0.0037(15)
C21 0.0427(18) 0.0256(17) 0.0313(17) 0.0060(13) -0.0002(14) 0.0000(13)
C22 0.0379(17) 0.0385(19) 0.0304(15) 0.0067(14) 0.0045(14) 0.0026(15)
C23 0.0359(16) 0.0323(17) 0.0341(15) 0.0055(13) 0.0011(13) -0.0034(13)
C24 0.0422(18) 0.049(2) 0.0438(18) 0.0061(15) 0.0036(14) 0.0108(15)
C25 0.0400(17) 0.0389(19) 0.0430(18) -0.0055(15) -0.0062(15) -0.0062(14)
C26 0.0382(17) 0.047(2) 0.0426(18) -0.0078(16) 0.0002(15) -0.0097(16)
C27 0.050(2) 0.056(2) 0.056(2) -0.004(2) -0.0080(19) -0.0161(19)
C28 0.071(3) 0.044(3) 0.070(3) -0.009(2) -0.016(2) -0.016(2)
C29 0.074(3) 0.047(2) 0.063(3) -0.024(2) -0.001(2) -0.005(2)
C30 0.064(2) 0.050(3) 0.045(2) -0.0140(18) 0.0001(18) -0.0058(19)
C31 0.0372(17) 0.0464(19) 0.0395(18) -0.0073(15) 0.0085(14) -0.0030(15)
C32 0.0345(16) 0.0356(18) 0.0322(15) -0.0027(14) 0.0023(13) 0.0041(14)
C33 0.049(2) 0.0368(19) 0.0341(17) -0.0024(16) 0.0012(14) 0.0072(16)
C34 0.057(2) 0.046(2) 0.0330(18) -0.0049(15) -0.0045(16) 0.0096(18)
C35 0.066(2) 0.055(2) 0.0309(16) 0.0026(17) 0.0057(17) 0.0076(19)
C36 0.059(2) 0.051(2) 0.045(2) 0.0008(17) 0.0237(19) -0.0047(19)
C37 0.0440(18) 0.0270(17) 0.0392(17) 0.0018(13) -0.0059(14) -0.0052(14)
C38 0.047(2) 0.044(2) 0.0430(19) -0.0002(15) -0.0015(16) -0.0048(15)
C39 0.049(2) 0.051(2) 0.064(2) 0.0044(18) -0.0160(19) -0.0068(17)
C40 0.076(3) 0.053(2) 0.039(2) -0.0010(17) -0.018(2) -0.017(2)
C41 0.088(3) 0.046(2) 0.040(2) -0.0100(18) 0.018(2) -0.008(2)
C42 0.043(2) 0.042(2) 0.053(2) -0.0003(17) 0.0030(17) 0.0007(16)
C43 0.082(6) 0.041(3) 0.057(4) 0.004(3) -0.024(4) 0.005(5)
C43' 0.082(6) 0.041(3) 0.057(4) 0.004(3) -0.024(4) 0.005(5)
C44 0.056(2) 0.038(2) 0.037(2) -0.0014(14) -0.0025(17) -0.0020(15)
C45 0.0369(18) 0.042(2) 0.0309(16) 0.0009(14) 0.0005(14) -0.0025(14)
C46 0.0480(19) 0.039(2) 0.0385(18) -0.0033(16) 0.0087(16) -0.0016(16)
C47 0.0391(16) 0.0313(17) 0.0330(15) -0.0103(13) -0.0013(13) 0.0022(14)
C48 0.045(2) 0.056(2) 0.051(2) -0.0050(17) -0.0050(16) 0.0092(17)

loop_
_atom_type_symbol
_atom_type_description
_atom_type_scat_dispersion_real
_atom_type_scat_dispersion_imag
_atom_type_scat_source
C C 0.0033 0.0016 'International Tables Vol C Tables 4.2.6.8 and 6.1.1.4'
H H 0.0000 0.0000 'International Tables Vol C Tables 4.2.6.8 and 6.1.1.4'
N N 0.0061 0.0033 'International Tables Vol C Tables 4.2.6.8 and 6.1.1.4'
O O 0.0106 0.0060 'International Tables Vol C Tables 4.2.6.8 and 6.1.1.4'

loop_
_geom_angle_atom_site_label_1
_geom_angle_atom_site_label_2
_geom_angle_atom_site_label_3
_geom_angle
_geom_angle_site_symmetry_1
_geom_angle_site_symmetry_3
_geom_angle_publ_flag
C2 O1 C7 118.1(2) . . ?
C26 O4 C31 116.1(2) . . ?
C46 N1 C25 130.8(3) . . ?
C46 N1 C47 95.0(2) . . ?
C25 N1 C47 131.3(2) . . ?
C44 N2 C37 125.0(3) . . ?
C44 N2 C43 116.8(5) . . ?
C37 N2 C43 117.5(4) . . ?
C44 N2 C43' 116.8(6) . . ?
C37 N2 C43' 115.7(6) . . ?
C43 N2 C43' 24.9(6) . . ?
C22 N3 C1 132.8(3) . . ?
C22 N3 C23 94.8(2) . . ?
C1 N3 C23 131.2(2) . . ?
C20 N4 C13 123.5(3) . . ?
C20 N4 C19 119.4(3) . . ?
C13 N4 C19 117.1(3) . . ?
C2 C1 C6 118.4(3) . . ?
C2 C1 N3 121.5(3) . . ?
C6 C1 N3 120.1(3) . . ?
C3 C2 C1 119.7(3) . . ?
C3 C2 O1 117.4(3) . . ?
C1 C2 O1 122.7(3) . . ?
C4 C3 C2 121.3(4) . . ?
C4 C3 H3 127(3) . . ?
C2 C3 H3 112(3) . . ?
C3 C4 C5 119.5(4) . . ?
C3 C4 H4 118.9(19) . . ?
C5 C4 H4 121.7(19) . . ?
C6 C5 C4 120.1(4) . . ?
C6 C5 H5 115(3) . . ?
C4 C5 H5 124(3) . . ?
C5 C6 C1 120.9(4) . . ?
C5 C6 H6 119.7(18) . . ?
C1 C6 H6 119.2(18) . . ?
C12 C7 C8 121.6(3) . . ?
C12 C7 O1 117.5(3) . . ?
C8 C7 O1 120.7(3) . . ?
C9 C8 C7 117.0(3) . . ?
C9 C8 C23 125.0(3) . . ?
C7 C8 C23 118.0(3) . . ?
C10 C9 C8 121.9(3) . . ?
C10 C9 H9 119.8(18) . . ?
C8 C9 H9 117.8(18) . . ?
C11 C10 C9 120.4(3) . . ?
C11 C10 H10 123(2) . . ?
C9 C10 H10 117(2) . . ?
C10 C11 C12 119.6(3) . . ?
C10 C11 H11 115.9(18) . . ?
C12 C11 H11 124.3(18) . . ?
C11 C12 C7 119.5(3) . . ?
C11 C12 H12 128(2) . . ?
C7 C12 H12 112(2) . . ?
C18 C13 C14 120.5(3) . . ?
C18 C13 N4 119.6(3) . . ?
C14 C13 N4 119.9(3) . . ?
C15 C14 C13 118.7(3) . . ?
C15 C14 H14 124(2) . . ?
C13 C14 H14 117(2) . . ?
C16 C15 C14 120.8(4) . . ?
C16 C15 H15 118(4) . . ?
C14 C15 H15 117(4) . . ?
C17 C16 C15 119.9(4) . . ?
C17 C16 H16 116.8(18) . . ?
C15 C16 H16 123.3(18) . . ?
C16 C17 C18 120.0(4) . . ?
C16 C17 H17 127(2) . . ?
C18 C17 H17 113(2) . . ?
C13 C18 C17 119.9(3) . . ?
C13 C18 H18 114(2) . . ?
C17 C18 H18 125(2) . . ?
O3 C20 N4 122.8(3) . . ?
O3 C20 C21 119.8(3) . . ?
N4 C20 C21 117.3(3) . . ?
C22 C21 C20 113.9(3) . . ?
C22 C21 C23 86.1(2) . . ?
C20 C21 C23 117.4(3) . . ?
C22 C21 H21 107.2(19) . . ?
C20 C21 H21 117.6(19) . . ?
C23 C21 H21 110.0(19) . . ?
O2 C22 N3 131.5(3) . . ?
O2 C22 C21 135.2(3) . . ?
N3 C22 C21 93.1(2) . . ?
N3 C23 C8 109.9(2) . . ?
N3 C23 C24 115.4(2) . . ?
C8 C23 C24 112.1(2) . . ?
N3 C23 C21 86.0(2) . . ?
C8 C23 C21 115.5(2) . . ?
C24 C23 C21 115.5(3) . . ?
C23 C24 H24A 109.5 . . ?
C23 C24 H24B 109.5 . . ?
H24A C24 H24B 109.5 . . ?
C23 C24 H24C 109.5 . . ?
H24A C24 H24C 109.5 . . ?
H24B C24 H24C 109.5 . . ?
C26 C25 N1 121.6(3) . . ?
C26 C25 C30 118.6(3) . . ?
N1 C25 C30 119.8(3) . . ?
C27 C26 O4 117.1(3) . . ?
C27 C26 C25 121.6(3) . . ?
O4 C26 C25 121.2(3) . . ?
C26 C27 C28 118.9(4) . . ?
C26 C27 H27 117.7(19) . . ?
C28 C27 H27 123.1(19) . . ?
C29 C28 C27 119.7(4) . . ?
C29 C28 H28 123(2) . . ?
C27 C28 H28 117(2) . . ?
C28 C29 C30 121.9(4) . . ?
C28 C29 H29 120.5(19) . . ?
C30 C29 H29 117.6(19) . . ?
C29 C30 C25 119.2(4) . . ?
C29 C30 H30 122.5(18) . . ?
C25 C30 H30 118.3(18) . . ?
C36 C31 C32 121.3(3) . . ?
C36 C31 O4 118.8(3) . . ?
C32 C31 O4 119.8(3) . . ?
C31 C32 C33 118.1(3) . . ?
C31 C32 C47 118.8(3) . . ?
C33 C32 C47 123.1(3) . . ?
C32 C33 C34 120.6(3) . . ?
C32 C33 H33 119.3(19) . . ?
C34 C33 H33 120(2) . . ?
C35 C34 C33 119.5(3) . . ?
C35 C34 H34 121.9(18) . . ?
C33 C34 H34 118.5(18) . . ?
C36 C35 C34 120.3(3) . . ?
C36 C35 H35 120.4(18) . . ?
C34 C35 H35 119.2(18) . . ?
C35 C36 C31 120.2(4) . . ?
C35 C36 H36 119(2) . . ?
C31 C36 H36 120(2) . . ?
C42 C37 C38 120.2(3) . . ?
C42 C37 N2 119.7(3) . . ?
C38 C37 N2 120.1(3) . . ?
C39 C38 C37 119.4(3) . . ?
C39 C38 H38 121.8(17) . . ?
C37 C38 H38 118.8(17) . . ?
C40 C39 C38 121.0(3) . . ?
C40 C39 H39 119.8(16) . . ?
C38 C39 H39 119.2(16) . . ?
C39 C40 C41 119.9(3) . . ?
C39 C40 H40 113(2) . . ?
C41 C40 H40 127(2) . . ?
C40 C41 C42 120.1(4) . . ?
C40 C41 H41 128(3) . . ?
C42 C41 H41 112(3) . . ?
C37 C42 C41 119.4(3) . . ?
C37 C42 H42 122.6(18) . . ?
C41 C42 H42 117.9(18) . . ?
C43' C43 N2 83(2) . . ?
C43 C43' N2 72(2) . . ?
O6 C44 N2 121.6(3) . . ?
O6 C44 C45 121.1(3) . . ?
N2 C44 C45 117.2(3) . . ?
C44 C45 C46 115.0(3) . . ?
C44 C45 C47 118.6(3) . . ?
C46 C45 C47 86.3(2) . . ?
C44 C45 H45 112.9(15) . . ?
C46 C45 H45 106.5(15) . . ?
C47 C45 H45 114.2(15) . . ?
O5 C46 N1 131.4(3) . . ?
O5 C46 C45 135.8(3) . . ?
N1 C46 C45 92.7(2) . . ?
N1 C47 C32 111.0(2) . . ?
N1 C47 C48 112.9(2) . . ?
C32 C47 C48 112.6(2) . . ?
N1 C47 C45 86.0(2) . . ?
C32 C47 C45 117.6(2) . . ?
C48 C47 C45 114.0(3) . . ?
C47 C48 H48A 109.5 . . ?
C47 C48 H48B 109.5 . . ?
H48A C48 H48B 109.5 . . ?
C47 C48 H48C 109.5 . . ?
H48A C48 H48C 109.5 . . ?
H48B C48 H48C 109.5 . . ?

loop_
_geom_bond_atom_site_label_1
_geom_bond_atom_site_label_2
_geom_bond_distance
_geom_bond_site_symmetry_2
_geom_bond_publ_flag
O1 C2 1.397(4) . ?
O1 C7 1.404(4) . ?
O2 C22 1.205(3) . ?
O3 C20 1.242(4) . ?
O4 C26 1.388(4) . ?
O4 C31 1.403(4) . ?
O5 C46 1.188(4) . ?
O6 C44 1.206(4) . ?
N1 C46 1.372(4) . ?
N1 C25 1.403(4) . ?
N1 C47 1.506(4) . ?
N2 C44 1.360(4) . ?
N2 C37 1.431(4) . ?
N2 C43 1.502(11) . ?
N2 C43' 1.564(16) . ?
N3 C22 1.369(4) . ?
N3 C1 1.398(4) . ?
N3 C23 1.502(4) . ?
N4 C20 1.346(4) . ?
N4 C13 1.443(4) . ?
N4 C19 1.490(5) . ?
C1 C2 1.391(4) . ?
C1 C6 1.392(4) . ?
C2 C3 1.379(5) . ?
C3 C4 1.367(6) . ?
C3 H3 0.95(5) . ?
C4 C5 1.377(6) . ?
C4 H4 0.90(3) . ?
C5 C6 1.374(5) . ?
C5 H5 0.97(4) . ?
C6 H6 0.92(3) . ?
C7 C12 1.390(4) . ?
C7 C8 1.402(4) . ?
C8 C9 1.384(4) . ?
C8 C23 1.511(4) . ?
C9 C10 1.383(5) . ?
C9 H9 0.89(3) . ?
C10 C11 1.370(5) . ?
C10 H10 0.92(4) . ?
C11 C12 1.389(5) . ?
C11 H11 0.99(3) . ?
C12 H12 1.00(4) . ?
C13 C18 1.376(4) . ?
C13 C14 1.384(5) . ?
C14 C15 1.382(5) . ?
C14 H14 0.90(4) . ?
C15 C16 1.376(5) . ?
C15 H15 0.87(5) . ?
C16 C17 1.370(6) . ?
C16 H16 1.01(3) . ?
C17 C18 1.379(5) . ?
C17 H17 1.12(4) . ?
C18 H18 0.94(3) . ?
C20 C21 1.528(4) . ?
C21 C22 1.522(4) . ?
C21 C23 1.578(4) . ?
C21 H21 1.05(4) . ?
C23 C24 1.515(4) . ?
C24 H24A 0.9600 . ?
C24 H24B 0.9600 . ?
C24 H24C 0.9600 . ?
C25 C26 1.391(4) . ?
C25 C30 1.411(5) . ?
C26 C27 1.386(5) . ?
C27 C28 1.403(6) . ?
C27 H27 1.05(4) . ?
C28 C29 1.367(6) . ?
C28 H28 1.04(4) . ?
C29 C30 1.383(5) . ?
C29 H29 1.01(3) . ?
C30 H30 0.99(3) . ?
C31 C36 1.370(5) . ?
C31 C32 1.379(4) . ?
C32 C33 1.385(4) . ?
C32 C47 1.520(4) . ?
C33 C34 1.394(4) . ?
C33 H33 1.04(4) . ?
C34 C35 1.371(5) . ?
C34 H34 1.00(3) . ?
C35 C36 1.364(5) . ?
C35 H35 0.96(3) . ?
C36 H36 0.87(4) . ?
C37 C42 1.375(5) . ?
C37 C38 1.378(5) . ?
C38 C39 1.375(4) . ?
C38 H38 1.02(3) . ?
C39 C40 1.354(5) . ?
C39 H39 1.02(3) . ?
C40 C41 1.377(6) . ?
C40 H40 0.97(4) . ?
C41 C42 1.382(5) . ?
C41 H41 0.75(3) . ?
C42 H42 0.93(3) . ?
C43 C43' 0.665(15) . ?
C44 C45 1.510(5) . ?
C45 C46 1.530(5) . ?
C45 C47 1.575(4) . ?
C45 H45 0.99(3) . ?
C47 C48 1.525(4) . ?
C48 H48A 0.9600 . ?
C48 H48B 0.9600 . ?
C48 H48C 0.9600 . ?
